data_1566673
loop_
_publ_author_name
'Nguyen, Vu T.'
'Haug, Graham C.'
'Nguyen, Viet D.'
'Vuong, Ngan T. H.'
'Karki, Guna B.'
'Arman, Hadi'
'Larionov, Oleg V.'

_publ_section_title
;
 Functional Group Divergence and the Structural Basis of Acridine
 Photocatalysis Revealed by Direct Decarboxysulfonylation
;
_journal_name_full 'Chemical Science'
_journal_paper_doi 10.1039/D2SC00789D
_journal_year 2022
_chemical_absolute_configuration ad
_chemical_formula_moiety 'C10 H11 F O3 S'
_chemical_formula_sum 'C10 H11 F O3 S'
_chemical_formula_weight 230.25
_space_group_crystal_system monoclinic
_space_group_IT_number 7
_space_group_name_Hall 'P -2yc'
_space_group_name_H-M_alt 'P 1 c 1'
_atom_sites_solution_hydrogens geom
_atom_sites_solution_primary dual
_audit_creation_date 2020-06-23
_audit_creation_method
;
Olex2 1.3-ac4
(compiled 2019.10.09 svn.r3662 for Rigaku Oxford Diffraction, GUI svn.r5959)
;
_audit_update_record
;
2020-11-05 deposited with the CCDC.	2022-03-21 downloaded from the CCDC.
;
_cell_angle_alpha 90
_cell_angle_beta 91.7220(10)
_cell_angle_gamma 90
_cell_formula_units_Z 4
_cell_length_a 5.71650(10)
_cell_length_b 12.1828(2)
_cell_length_c 14.7356(2)
_cell_measurement_reflns_used 14719
_cell_measurement_temperature 100.00(10)
_cell_measurement_theta_max 76.3720
_cell_measurement_theta_min 3.6020
_cell_volume 1025.77(3)
_computing_cell_refinement 'CrysAlisPro 1.171.40.63a (Rigaku OD, 2019)'
_computing_data_collection 'CrysAlisPro 1.171.40.63a (Rigaku OD, 2019)'
_computing_data_reduction 'CrysAlisPro 1.171.40.63a (Rigaku OD, 2019)'
_computing_molecular_graphics 'Olex2 1.3-ac4 (Dolomanov et al., 2009)'
_computing_publication_material 'Olex2 1.3-ac4 (Dolomanov et al., 2009)'
_computing_structure_refinement 'ShelXL 2018/3 (Sheldrick, 2015)'
_computing_structure_solution 'SHELXT 2018/2 (Sheldrick, 2018)'
_diffrn_ambient_environment N~2~
_diffrn_ambient_temperature 100.00(10)
_diffrn_detector 'Hybrid Pixel Array Detector'
_diffrn_detector_area_resol_mean 10.0000
_diffrn_detector_type HyPix
_diffrn_measured_fraction_theta_full 1.000
_diffrn_measured_fraction_theta_max 0.974
_diffrn_measurement_details
;
List of Runs (angles in degrees, time in seconds):

  # Type    Start    End  Width  t~exp~   \w     \q     \k     \f   Frames
#--------------------------------------------------------------------------
  1  \w    -91.00 -16.00   0.50    0.06    --  -46.87 131.00-107.00  150
  2  \w   -120.00 -70.00   0.50    0.06    --  -46.87-131.00-177.00  100
  3  \w    -95.00 -19.00   0.50    0.06    --  -46.87 137.00  69.00  152
  4  \w   -120.00 -66.00   0.50    0.06    --  -46.87-137.00   6.00  108
  5  \w     38.00  99.00   0.50    0.06    --   46.87-131.00-177.00  122
  6  \w    -90.00 -16.00   0.50    0.24    --  -88.50 131.00-107.00  148
  7  \w   -160.00 -70.00   0.50    0.24    --  -88.50-131.00-177.00  180
  8  \w    -95.00 -19.00   0.50    0.24    --  -88.50 137.00  69.00  152
  9  \w     41.00 120.00   0.50    0.24    --  106.69-137.00   6.00  158
 10  \w     87.00 178.00   0.50    0.24    --  106.69 137.00  69.00  182
 11  \w     38.00 116.00   0.50    0.24    --  106.69-131.00-177.00  156
 12  \w     91.00 178.00   0.50    0.24    --  106.69 131.00-107.00  174
 13  \w   -120.00 -87.00   0.50    0.06    --  -46.87-125.00 -60.00   66
 14  \w   -120.00 -83.00   0.50    0.06    --  -46.87 -57.00   0.00   74
 15  \w   -120.00 -83.00   0.50    0.06    --  -46.87 -57.00 -90.00   74
 16  \w     83.00 120.00   0.50    0.06    --   46.87  57.00 120.00   74
 17  \w     41.00 102.00   0.50    0.06    --   46.87-137.00   6.00  122
 18  \w    -51.00 -16.00   0.50    0.24    --  -88.50  45.00 120.00   70
 19  \w   -160.00 -91.00   0.50    0.24    --  -88.50 -61.00 -90.00  138
 20  \w    -51.00 -16.00   0.50    0.24    --  -88.50  45.00  30.00   70
 21  \w    -51.00 -16.00   0.50    0.24    --  -88.50  45.00  60.00   70
 22  \w     92.00 178.00   0.50    0.24    --  106.69  45.00   0.00  172
 23  \w     34.00 105.00   0.50    0.24    --  106.69 -94.00-150.00  142
 24  \w     34.00  71.00   0.50    0.24    --  106.69 -61.00-120.00   74
 25  \w     34.00  71.00   0.50    0.24    --  106.69 -61.00-180.00   74
 26  \w     34.00  71.00   0.50    0.24    --  106.69 -61.00 -60.00   74
 27  \w     95.00 178.00   0.50    0.24    --  106.69 125.00 -60.00  166
 28  \w     34.00 101.00   0.50    0.24    --  106.69 -77.00 150.00  134
 29  \w   -121.00 -32.00   0.50    0.06    --  -46.87 -37.00 -60.00  178
 30  \w   -121.00 -32.00   0.50    0.06    --  -46.87 -37.00 150.00  178
 31  \w   -121.00 -56.00   0.50    0.06    --  -46.87 -37.00-150.00  130
 32  \w   -121.00 -32.00   0.50    0.06    --  -46.87 -37.00  60.00  178
 33  \w     53.00  78.00   0.50    0.24    --  106.69-132.00-177.00   50
 34  \w   -118.00 -91.00   0.50    0.06    --  -46.87-125.00 120.00   54
 35  \w   -150.00-108.00   0.50    0.24    --  -88.50 -77.00  30.00   84
 36  \w    -41.00 -16.00   0.50    0.24    --  -88.50  45.00 -60.00   50
 37  \w   -158.00-109.00   0.50    0.24    --  -88.50 -94.00 -60.00   98
 38  \w    -51.00 -26.00   0.50    0.24    --  -88.50  45.00  90.00   50
 39  \w   -149.00-123.00   0.50    0.24    --  -88.50 -77.00-120.00   52
 40  \w     34.00  59.00   0.50    0.24    --  106.69 -61.00  90.00   50
 41  \w     47.00 100.00   0.50    0.24    --  106.69 -77.00 -30.00  106
 42  \w     36.00 111.00   0.50    0.24    --  106.69-125.00  90.00  150
 43  \w    149.00 175.00   0.50    0.24    --  106.69  45.00-120.00   52
 44  \w     76.00 101.00   0.50    0.24    --  106.69 -77.00-150.00   50
 45  \w     98.00 125.00   0.50    0.24    --  106.69  45.00-120.00   54
 46  \w     34.00  59.00   0.50    0.24    --  106.69 -61.00-150.00   50
 47  \w     34.00  60.00   0.50    0.24    --  106.69 -61.00  60.00   52
 48  \w     34.00  68.00   0.50    0.24    --  106.69 -61.00   0.00   68
 49  \w   -119.00 -94.00   0.50    0.06    --  -46.87-132.00-177.00   50
 50  \w   -121.00 -32.00   0.50    0.06    --  -46.87 -37.00 120.00  178
 51  \w   -121.00 -32.00   0.50    0.06    --  -46.87 -37.00 -90.00  178
 52  \w   -121.00 -32.00   0.50    0.06    --  -46.87 -37.00   0.00  178
 53  \w   -121.00 -32.00   0.50    0.06    --  -46.87 -37.00-120.00  178
 54  \w   -120.00 -83.00   0.50    0.06    --  -46.87 -57.00 120.00   74
 55  \w     32.00 121.00   0.50    0.06    --   46.87  37.00  90.00  178
 56  \w     32.00 121.00   0.50    0.06    --   46.87  37.00 -60.00  178
 57  \w     32.00 121.00   0.50    0.06    --   46.87  37.00 -90.00  178
 58  \w     32.00 121.00   0.50    0.06    --   46.87  37.00-180.00  178
;
_diffrn_measurement_device 'four-circle diffractometer'
_diffrn_measurement_device_type 'XtaLAB Synergy, Dualflex, HyPix'
_diffrn_measurement_method '\w scans'
_diffrn_orient_matrix_type 'CrysAlisPro convention (1999,Acta A55,543-557)'
_diffrn_orient_matrix_UB_11 0.0212245000
_diffrn_orient_matrix_UB_12 0.1000643000
_diffrn_orient_matrix_UB_13 -0.0631181000
_diffrn_orient_matrix_UB_21 -0.0356939000
_diffrn_orient_matrix_UB_22 0.0772927000
_diffrn_orient_matrix_UB_23 0.0811861000
_diffrn_orient_matrix_UB_31 0.2663755000
_diffrn_orient_matrix_UB_32 0.0023743000
_diffrn_orient_matrix_UB_33 0.0191126000
_diffrn_radiation_monochromator mirror
_diffrn_radiation_probe x-ray
_diffrn_radiation_type 'Cu K\a'
_diffrn_radiation_wavelength 1.54184
_diffrn_reflns_av_R_equivalents 0.0501
_diffrn_reflns_av_unetI/netI 0.0279
_diffrn_reflns_Laue_measured_fraction_full 1.000
_diffrn_reflns_Laue_measured_fraction_max 0.974
_diffrn_reflns_limit_h_max 7
_diffrn_reflns_limit_h_min -5
_diffrn_reflns_limit_k_max 15
_diffrn_reflns_limit_k_min -15
_diffrn_reflns_limit_l_max 18
_diffrn_reflns_limit_l_min -18
_diffrn_reflns_number 22324
_diffrn_reflns_point_group_measured_fraction_full 0.798
_diffrn_reflns_point_group_measured_fraction_max 0.752
_diffrn_reflns_theta_full 67.684
_diffrn_reflns_theta_max 76.622
_diffrn_reflns_theta_min 3.628
_diffrn_source 'micro-focus sealed X-ray tube'
_diffrn_source_type 'PhotonJet (Cu) X-ray Source'
_exptl_absorpt_coefficient_mu 2.841
_exptl_absorpt_correction_T_max 1.000
_exptl_absorpt_correction_T_min 0.763
_exptl_absorpt_correction_type gaussian
_exptl_absorpt_process_details
;
CrysAlisPro 1.171.40.63a (Rigaku Oxford Diffraction, 2019)
Numerical absorption correction based on gaussian integration over
			a multifaceted crystal model
Empirical absorption correction using spherical harmonics,
 implemented in SCALE3 ABSPACK scaling algorithm.
;
_exptl_crystal_colour 'clear colourless'
_exptl_crystal_colour_lustre clear
_exptl_crystal_colour_primary colourless
_exptl_crystal_density_diffrn 1.491
_exptl_crystal_description needle
_exptl_crystal_F_000 480
_exptl_crystal_size_max 0.166
_exptl_crystal_size_mid 0.099
_exptl_crystal_size_min 0.045
_refine_diff_density_max 0.262
_refine_diff_density_min -0.393
_refine_diff_density_rms 0.052
_refine_ls_abs_structure_details
;
 Flack x determined using 1091 quotients [(I+)-(I-)]/[(I+)+(I-)]
 (Parsons, Flack and Wagner, Acta Cryst. B69 (2013) 249-259).
;
_refine_ls_abs_structure_Flack 0.030(14)
_refine_ls_extinction_method none
_refine_ls_goodness_of_fit_ref 1.021
_refine_ls_hydrogen_treatment constr
_refine_ls_matrix_type full
_refine_ls_number_parameters 271
_refine_ls_number_reflns 3241
_refine_ls_number_restraints 2
_refine_ls_restrained_S_all 1.021
_refine_ls_R_factor_all 0.0308
_refine_ls_R_factor_gt 0.0303
_refine_ls_shift/su_max 0.001
_refine_ls_shift/su_mean 0.000
_refine_ls_structure_factor_coef Fsqd
_refine_ls_weighting_details 'w=1/[\s^2^(Fo^2^)+(0.0528P)^2^+0.3443P] where P=(Fo^2^+2Fc^2^)/3'
_refine_ls_weighting_scheme calc
_refine_ls_wR_factor_gt 0.0798
_refine_ls_wR_factor_ref 0.0802
_reflns_Friedel_coverage 0.540
_reflns_Friedel_fraction_full 0.595
_reflns_Friedel_fraction_max 0.530
_reflns_number_gt 3185
_reflns_number_total 3241
_reflns_threshold_expression 'I > 2\s(I)'
_cod_data_source_file d2sc00789d2.cif
_cod_data_source_block hpd130b
_cod_database_code 1566673
_shelx_shelxl_version_number 2018/3
_chemical_oxdiff_formula 'C H O S F'
_chemical_oxdiff_usercomment 'K44-9 FLou'
_shelx_space_group_comment
;
The symmetry employed for this shelxl refinement is uniquely defined
by the following loop, which should always be used as a source of
symmetry information in preference to the above space-group names.
They are only intended as comments.
;
_reflns_odcompleteness_completeness 100.00
_reflns_odcompleteness_iscentric 1
_reflns_odcompleteness_theta 66.97
_olex2_refinement_description
;
1. Fixed Uiso
 At 1.2 times of:
  All C(H) groups, All C(H,H) groups
2.a Secondary CH2 refined with riding coordinates:
 C11(H11A,H11B), C12(H12A,H12B), C2(H2A,H2B), C13(H13A,H13B), C1(H1A,H1B),
 C3(H3A,H3B)
2.b Aromatic/amide H refined with riding coordinates:
 C20(H20), C6(H6), C7(H7), C10(H10), C17(H17), C18(H18), C8(H8), C16(H16),
 C9(H9), C19(H19)
;
_olex2_exptl_crystal_mounting_method 'nylon loop'
_olex2_submission_special_instructions 'No special instructions were received'
_oxdiff_exptl_absorpt_empirical_details
;
Empirical correction (ABSPACK) includes:
- Absorption correction using spherical harmonics
- Frame scaling
;
_oxdiff_exptl_absorpt_empirical_full_max 1.390
_oxdiff_exptl_absorpt_empirical_full_min 0.807

loop_
_space_group_symop_operation_xyz
'x, y, z'
'x, -y, z+1/2'

loop_
_atom_site_label
_atom_site_type_symbol
_atom_site_fract_x
_atom_site_fract_y
_atom_site_fract_z
_atom_site_U_iso_or_equiv
_atom_site_adp_type
_atom_site_occupancy
_atom_site_site_symmetry_order
_atom_site_calc_flag
_atom_site_refinement_flags_posn
_atom_site_refinement_flags_adp
_atom_site_refinement_flags_occupancy
_atom_site_disorder_assembly
_atom_site_disorder_group
S2 S 0.96734(11) 1.02137(5) 0.63392(5) 0.01881(17) Uani 1 1 d . . . . .
S1 S 0.47774(11) 1.09073(5) 0.36309(5) 0.01884(17) Uani 1 1 d . . . . .
F1 F 0.4407(3) 1.10184(15) 0.46708(13) 0.0286(4) Uani 1 1 d . . . . .
F2 F 0.9121(3) 1.03752(15) 0.53006(13) 0.0279(4) Uani 1 1 d . . . . .
O3 O -0.1481(4) 0.76735(17) 0.41750(15) 0.0237(5) Uani 1 1 d . . . . .
O6 O 0.3126(4) 0.69845(17) 0.56882(15) 0.0243(5) Uani 1 1 d . . . . .
O4 O 1.2050(4) 1.05120(19) 0.64711(16) 0.0265(5) Uani 1 1 d . . . . .
O2 O 0.2846(4) 1.14410(18) 0.32055(17) 0.0294(5) Uani 1 1 d . . . . .
O1 O 0.7069(4) 1.12901(18) 0.34844(16) 0.0270(5) Uani 1 1 d . . . . .
O5 O 0.7913(4) 1.07977(18) 0.67924(17) 0.0285(5) Uani 1 1 d . . . . .
C14 C 0.4801(5) 0.6499(2) 0.60394(19) 0.0177(6) Uani 1 1 d . . . . .
C11 C 0.9336(5) 0.8791(2) 0.6434(2) 0.0190(6) Uani 1 1 d . . . . .
H11A H 1.046842 0.843959 0.605230 0.023 Uiso 1 1 calc R U . . .
H11B H 0.971271 0.858194 0.705648 0.023 Uiso 1 1 calc R U . . .
C5 C -0.0003(6) 0.5952(2) 0.3739(2) 0.0161(6) Uani 1 1 d . . . . .
C20 C 0.6619(5) 0.4706(2) 0.6575(2) 0.0193(6) Uani 1 1 d . . . . .
H20 H 0.787989 0.509047 0.683128 0.023 Uiso 1 1 calc R U . . .
C12 C 0.6914(5) 0.8342(2) 0.6177(2) 0.0192(6) Uani 1 1 d . . . . .
H12A H 0.573487 0.869438 0.653670 0.023 Uiso 1 1 calc R U . . .
H12B H 0.654665 0.848008 0.554058 0.023 Uiso 1 1 calc R U . . .
C2 C 0.2345(6) 0.8970(2) 0.3809(2) 0.0206(6) Uani 1 1 d . . . . .
H2A H 0.221805 0.904562 0.446139 0.025 Uiso 1 1 calc R U . . .
H2B H 0.102832 0.934641 0.351832 0.025 Uiso 1 1 calc R U . . .
C15 C 0.4771(6) 0.5276(2) 0.61427(19) 0.0184(6) Uani 1 1 d . . . . .
C6 C -0.1902(5) 0.5398(2) 0.4083(2) 0.0195(6) Uani 1 1 d . . . . .
H6 H -0.310147 0.579392 0.434274 0.023 Uiso 1 1 calc R U . . .
C13 C 0.6955(5) 0.7114(2) 0.6362(2) 0.0199(6) Uani 1 1 d . . . . .
H13A H 0.830146 0.680044 0.607137 0.024 Uiso 1 1 calc R U . . .
H13B H 0.716809 0.700067 0.701038 0.024 Uiso 1 1 calc R U . . .
C7 C -0.2035(6) 0.4264(3) 0.4047(2) 0.0224(6) Uani 1 1 d . . . . .
H7 H -0.330769 0.390212 0.428778 0.027 Uiso 1 1 calc R U . . .
C4 C 0.0136(5) 0.7177(2) 0.38452(19) 0.0185(6) Uani 1 1 d . . . . .
C10 C 0.1763(5) 0.5352(2) 0.3324(2) 0.0193(6) Uani 1 1 d . . . . .
H10 H 0.302777 0.571305 0.307601 0.023 Uiso 1 1 calc R U . . .
C17 C 0.2825(6) 0.3548(3) 0.5836(2) 0.0222(6) Uani 1 1 d . . . . .
H17 H 0.155588 0.315849 0.559245 0.027 Uiso 1 1 calc R U . . .
C18 C 0.4673(6) 0.2995(2) 0.6251(2) 0.0222(6) Uani 1 1 d . . . . .
H18 H 0.464779 0.223280 0.628276 0.027 Uiso 1 1 calc R U . . .
C8 C -0.0262(6) 0.3667(2) 0.3649(2) 0.0216(6) Uani 1 1 d . . . . .
H8 H -0.033545 0.290473 0.362766 0.026 Uiso 1 1 calc R U . . .
C1 C 0.4626(5) 0.9480(2) 0.3510(2) 0.0187(6) Uani 1 1 d . . . . .
H1A H 0.483980 0.929734 0.287700 0.022 Uiso 1 1 calc R U . . .
H1B H 0.590941 0.915347 0.386008 0.022 Uiso 1 1 calc R U . . .
C16 C 0.2859(5) 0.4688(3) 0.5783(2) 0.0203(6) Uani 1 1 d . . . . .
H16 H 0.160631 0.505924 0.550806 0.024 Uiso 1 1 calc R U . . .
C9 C 0.1615(6) 0.4215(3) 0.3284(2) 0.0219(6) Uani 1 1 d . . . . .
H9 H 0.278827 0.381678 0.300958 0.026 Uiso 1 1 calc R U . . .
C19 C 0.6570(5) 0.3571(3) 0.6621(2) 0.0215(6) Uani 1 1 d . . . . .
H19 H 0.780902 0.319295 0.689934 0.026 Uiso 1 1 calc R U . . .
C3 C 0.2298(5) 0.7765(2) 0.3551(2) 0.0195(6) Uani 1 1 d . . . . .
H3A H 0.240104 0.770276 0.289724 0.023 Uiso 1 1 calc R U . . .
H3B H 0.366234 0.740681 0.382376 0.023 Uiso 1 1 calc R U . . .

loop_
_atom_site_aniso_label
_atom_site_aniso_U_11
_atom_site_aniso_U_22
_atom_site_aniso_U_33
_atom_site_aniso_U_23
_atom_site_aniso_U_13
_atom_site_aniso_U_12
S2 0.0183(4) 0.0160(3) 0.0222(3) 0.0007(3) 0.0023(3) -0.0001(3)
S1 0.0184(4) 0.0156(3) 0.0224(3) -0.0007(3) -0.0005(3) -0.0014(3)
F1 0.0323(11) 0.0292(10) 0.0244(9) -0.0065(7) 0.0042(8) -0.0045(8)
F2 0.0311(11) 0.0266(9) 0.0259(9) 0.0047(7) -0.0017(8) -0.0005(8)
O3 0.0191(11) 0.0191(10) 0.0331(11) 0.0012(9) 0.0056(9) 0.0021(9)
O6 0.0177(11) 0.0205(10) 0.0345(12) -0.0008(9) -0.0036(9) 0.0029(9)
O4 0.0231(12) 0.0243(11) 0.0321(12) 0.0030(9) 0.0002(9) -0.0066(9)
O2 0.0288(13) 0.0179(11) 0.0410(13) -0.0010(9) -0.0080(10) 0.0037(9)
O1 0.0245(13) 0.0246(12) 0.0320(12) -0.0004(9) 0.0032(9) -0.0082(9)
O5 0.0292(13) 0.0190(10) 0.0380(13) -0.0007(9) 0.0128(10) 0.0025(9)
C14 0.0163(15) 0.0186(14) 0.0182(13) -0.0005(11) 0.0019(11) 0.0015(11)
C11 0.0172(16) 0.0160(13) 0.0238(14) -0.0001(12) 0.0006(11) 0.0004(12)
C5 0.0153(15) 0.0149(14) 0.0180(14) 0.0020(10) -0.0023(11) -0.0008(11)
C20 0.0159(15) 0.0191(15) 0.0227(15) -0.0017(11) -0.0016(11) -0.0012(11)
C12 0.0157(15) 0.0176(14) 0.0244(14) -0.0004(11) -0.0002(11) -0.0006(11)
C2 0.0188(15) 0.0171(14) 0.0260(15) -0.0003(11) 0.0014(12) 0.0004(11)
C15 0.0162(15) 0.0211(15) 0.0181(14) -0.0011(11) 0.0022(12) -0.0009(12)
C6 0.0150(15) 0.0221(15) 0.0215(14) -0.0011(12) 0.0000(11) 0.0004(12)
C13 0.0171(15) 0.0166(14) 0.0257(14) 0.0011(11) -0.0024(12) 0.0006(11)
C7 0.0202(17) 0.0230(16) 0.0240(14) 0.0040(12) -0.0011(12) -0.0049(12)
C4 0.0152(15) 0.0192(14) 0.0209(14) 0.0015(11) -0.0013(11) 0.0002(11)
C10 0.0136(14) 0.0215(15) 0.0228(14) 0.0015(11) -0.0005(11) -0.0009(11)
C17 0.0211(16) 0.0207(15) 0.0246(15) -0.0001(12) -0.0016(12) -0.0071(12)
C18 0.0262(16) 0.0183(13) 0.0224(14) -0.0002(12) 0.0041(12) -0.0024(13)
C8 0.0233(16) 0.0159(13) 0.0251(14) -0.0017(13) -0.0054(12) -0.0039(13)
C1 0.0171(15) 0.0148(13) 0.0242(15) 0.0013(12) 0.0035(12) 0.0012(12)
C16 0.0154(15) 0.0237(15) 0.0217(14) 0.0005(12) -0.0004(12) -0.0014(12)
C9 0.0193(16) 0.0201(14) 0.0260(15) -0.0021(12) -0.0010(12) 0.0017(12)
C19 0.0180(15) 0.0215(15) 0.0250(15) 0.0026(12) 0.0000(11) 0.0024(12)
C3 0.0197(15) 0.0145(13) 0.0243(14) -0.0013(11) 0.0030(11) 0.0013(11)

loop_
_atom_type_symbol
_atom_type_description
_atom_type_scat_dispersion_real
_atom_type_scat_dispersion_imag
_atom_type_scat_source
C C 0.0181 0.0091 'International Tables Vol C Tables 4.2.6.8 and 6.1.1.4'
H H 0.0000 0.0000 'International Tables Vol C Tables 4.2.6.8 and 6.1.1.4'
F F 0.0727 0.0534 'International Tables Vol C Tables 4.2.6.8 and 6.1.1.4'
O O 0.0492 0.0322 'International Tables Vol C Tables 4.2.6.8 and 6.1.1.4'
S S 0.3331 0.5567 'International Tables Vol C Tables 4.2.6.8 and 6.1.1.4'

loop_
_exptl_crystal_face_index_h
_exptl_crystal_face_index_k
_exptl_crystal_face_index_l
_exptl_crystal_face_perp_dist
-4 1 0 0.0649
0 6 6 0.0302
0 -2 -9 0.0272
4 0 -1 0.0776
0 -6 -6 0.0207
0 2 9 0.0154
0 8 -2 0.0300

loop_
_geom_angle_atom_site_label_1
_geom_angle_atom_site_label_2
_geom_angle_atom_site_label_3
_geom_angle
_geom_angle_site_symmetry_1
_geom_angle_site_symmetry_3
_geom_angle_publ_flag
F2 S2 C11 100.55(13) . . ?
O4 S2 F2 105.47(12) . . ?
O4 S2 O5 119.97(15) . . ?
O4 S2 C11 110.56(15) . . ?
O5 S2 F2 105.82(14) . . ?
O5 S2 C11 112.23(14) . . ?
F1 S1 C1 100.30(13) . . ?
O2 S1 F1 105.60(13) . . ?
O2 S1 O1 119.76(15) . . ?
O2 S1 C1 112.12(15) . . ?
O1 S1 F1 105.98(12) . . ?
O1 S1 C1 110.84(14) . . ?
O6 C14 C15 120.7(3) . . ?
O6 C14 C13 120.9(3) . . ?
C15 C14 C13 118.3(2) . . ?
S2 C11 H11A 108.3 . . ?
S2 C11 H11B 108.3 . . ?
H11A C11 H11B 107.4 . . ?
C12 C11 S2 115.9(2) . . ?
C12 C11 H11A 108.3 . . ?
C12 C11 H11B 108.3 . . ?
C6 C5 C4 119.0(3) . . ?
C6 C5 C10 119.2(3) . . ?
C10 C5 C4 121.8(3) . . ?
C15 C20 H20 120.0 . . ?
C19 C20 H20 120.0 . . ?
C19 C20 C15 120.1(3) . . ?
C11 C12 H12A 110.2 . . ?
C11 C12 H12B 110.2 . . ?
H12A C12 H12B 108.5 . . ?
C13 C12 C11 107.4(2) . . ?
C13 C12 H12A 110.2 . . ?
C13 C12 H12B 110.2 . . ?
H2A C2 H2B 108.3 . . ?
C1 C2 H2A 109.8 . . ?
C1 C2 H2B 109.8 . . ?
C3 C2 H2A 109.8 . . ?
C3 C2 H2B 109.8 . . ?
C3 C2 C1 109.3(2) . . ?
C20 C15 C14 121.9(3) . . ?
C16 C15 C14 118.9(3) . . ?
C16 C15 C20 119.2(3) . . ?
C5 C6 H6 119.5 . . ?
C7 C6 C5 121.0(3) . . ?
C7 C6 H6 119.5 . . ?
C14 C13 C12 115.2(2) . . ?
C14 C13 H13A 108.5 . . ?
C14 C13 H13B 108.5 . . ?
C12 C13 H13A 108.5 . . ?
C12 C13 H13B 108.5 . . ?
H13A C13 H13B 107.5 . . ?
C6 C7 H7 120.1 . . ?
C6 C7 C8 119.8(3) . . ?
C8 C7 H7 120.1 . . ?
O3 C4 C5 119.8(3) . . ?
O3 C4 C3 121.2(3) . . ?
C5 C4 C3 119.0(3) . . ?
C5 C10 H10 120.2 . . ?
C9 C10 C5 119.7(3) . . ?
C9 C10 H10 120.2 . . ?
C18 C17 H17 120.0 . . ?
C18 C17 C16 120.0(3) . . ?
C16 C17 H17 120.0 . . ?
C17 C18 H18 119.8 . . ?
C17 C18 C19 120.4(3) . . ?
C19 C18 H18 119.8 . . ?
C7 C8 H8 120.2 . . ?
C9 C8 C7 119.6(3) . . ?
C9 C8 H8 120.2 . . ?
S1 C1 H1A 108.6 . . ?
S1 C1 H1B 108.6 . . ?
C2 C1 S1 114.6(2) . . ?
C2 C1 H1A 108.6 . . ?
C2 C1 H1B 108.6 . . ?
H1A C1 H1B 107.6 . . ?
C15 C16 H16 119.9 . . ?
C17 C16 C15 120.2(3) . . ?
C17 C16 H16 119.9 . . ?
C10 C9 H9 119.6 . . ?
C8 C9 C10 120.7(3) . . ?
C8 C9 H9 119.6 . . ?
C20 C19 C18 120.1(3) . . ?
C20 C19 H19 119.9 . . ?
C18 C19 H19 119.9 . . ?
C2 C3 H3A 108.9 . . ?
C2 C3 H3B 108.9 . . ?
C4 C3 C2 113.4(2) . . ?
C4 C3 H3A 108.9 . . ?
C4 C3 H3B 108.9 . . ?
H3A C3 H3B 107.7 . . ?

loop_
_geom_bond_atom_site_label_1
_geom_bond_atom_site_label_2
_geom_bond_distance
_geom_bond_site_symmetry_2
_geom_bond_publ_flag
S2 F2 1.5657(19) . ?
S2 O4 1.414(2) . ?
S2 O5 1.416(2) . ?
S2 C11 1.750(3) . ?
S1 F1 1.5591(19) . ?
S1 O2 1.412(2) . ?
S1 O1 1.413(2) . ?
S1 C1 1.750(3) . ?
O3 C4 1.218(4) . ?
O6 C14 1.227(4) . ?
C14 C15 1.497(4) . ?
C14 C13 1.506(4) . ?
C11 H11A 0.9700 . ?
C11 H11B 0.9700 . ?
C11 C12 1.526(4) . ?
C5 C6 1.387(4) . ?
C5 C4 1.501(4) . ?
C5 C10 1.402(4) . ?
C20 H20 0.9300 . ?
C20 C15 1.401(4) . ?
C20 C19 1.386(4) . ?
C12 H12A 0.9700 . ?
C12 H12B 0.9700 . ?
C12 C13 1.520(4) . ?
C2 H2A 0.9700 . ?
C2 H2B 0.9700 . ?
C2 C1 1.522(4) . ?
C2 C3 1.517(4) . ?
C15 C16 1.398(4) . ?
C6 H6 0.9300 . ?
C6 C7 1.385(4) . ?
C13 H13A 0.9700 . ?
C13 H13B 0.9700 . ?
C7 H7 0.9300 . ?
C7 C8 1.392(5) . ?
C4 C3 1.504(4) . ?
C10 H10 0.9300 . ?
C10 C9 1.389(4) . ?
C17 H17 0.9300 . ?
C17 C18 1.380(5) . ?
C17 C16 1.391(4) . ?
C18 H18 0.9300 . ?
C18 C19 1.389(5) . ?
C8 H8 0.9300 . ?
C8 C9 1.386(4) . ?
C1 H1A 0.9700 . ?
C1 H1B 0.9700 . ?
C16 H16 0.9300 . ?
C9 H9 0.9300 . ?
C19 H19 0.9300 . ?
C3 H3A 0.9700 . ?
C3 H3B 0.9700 . ?

loop_
_geom_torsion_atom_site_label_1
_geom_torsion_atom_site_label_2
_geom_torsion_atom_site_label_3
_geom_torsion_atom_site_label_4
_geom_torsion
_geom_torsion_site_symmetry_1
_geom_torsion_site_symmetry_2
_geom_torsion_site_symmetry_3
_geom_torsion_site_symmetry_4
_geom_torsion_publ_flag
S2 C11 C12 C13 -176.6(2) . . . . ?
F1 S1 C1 C2 58.5(2) . . . . ?
F2 S2 C11 C12 -60.8(2) . . . . ?
O3 C4 C3 C2 6.8(4) . . . . ?
O6 C14 C15 C20 -177.3(3) . . . . ?
O6 C14 C15 C16 3.8(4) . . . . ?
O6 C14 C13 C12 -2.7(4) . . . . ?
O4 S2 C11 C12 -171.8(2) . . . . ?
O2 S1 C1 C2 -53.1(3) . . . . ?
O1 S1 C1 C2 170.2(2) . . . . ?
O5 S2 C11 C12 51.3(3) . . . . ?
C14 C15 C16 C17 177.4(3) . . . . ?
C11 C12 C13 C14 -172.7(2) . . . . ?
C5 C6 C7 C8 -0.9(5) . . . . ?
C5 C4 C3 C2 -172.4(3) . . . . ?
C5 C10 C9 C8 0.1(5) . . . . ?
C20 C15 C16 C17 -1.5(4) . . . . ?
C15 C14 C13 C12 176.2(2) . . . . ?
C15 C20 C19 C18 -1.0(5) . . . . ?
C6 C5 C4 O3 -4.9(4) . . . . ?
C6 C5 C4 C3 174.3(3) . . . . ?
C6 C5 C10 C9 -1.6(4) . . . . ?
C6 C7 C8 C9 -0.6(5) . . . . ?
C13 C14 C15 C20 3.8(4) . . . . ?
C13 C14 C15 C16 -175.1(3) . . . . ?
C7 C8 C9 C10 1.0(5) . . . . ?
C4 C5 C6 C7 -176.3(3) . . . . ?
C4 C5 C10 C9 176.6(3) . . . . ?
C10 C5 C6 C7 2.0(4) . . . . ?
C10 C5 C4 O3 176.9(3) . . . . ?
C10 C5 C4 C3 -3.9(4) . . . . ?
C17 C18 C19 C20 0.0(5) . . . . ?
C18 C17 C16 C15 0.5(4) . . . . ?
C1 C2 C3 C4 178.2(2) . . . . ?
C16 C17 C18 C19 0.3(5) . . . . ?
C19 C20 C15 C14 -177.1(3) . . . . ?
C19 C20 C15 C16 1.8(4) . . . . ?
C3 C2 C1 S1 172.3(2) . . . . ?

loop_
_exptl_oxdiff_crystal_face_indexfrac_h
_exptl_oxdiff_crystal_face_indexfrac_k
_exptl_oxdiff_crystal_face_indexfrac_l
_exptl_oxdiff_crystal_face_x
_exptl_oxdiff_crystal_face_y
_exptl_oxdiff_crystal_face_z
-3.6660 1.1598 -0.2010 0.0509 0.2042 -0.9776
0.0107 6.1239 6.0450 0.2315 0.9637 0.1329
-0.3225 -2.0390 -9.1738 0.3682 -0.8909 -0.2661
3.6985 -0.3744 -0.9287 0.0997 -0.2364 0.9665
0.1132 -6.1433 -6.0187 -0.2324 -0.9675 -0.0995
0.1992 2.0511 9.2027 -0.3714 0.8986 0.2338
0.3716 7.6216 -2.3934 0.9216 0.3815 0.0713
